data_7058633
loop_
_publ_author_name
'Gupta, Anand K.'
'Deka, Rajesh'
'Singh, Harkesh B.'
'Butcher, Ray J.'

_publ_section_title
;
 Reactivity of bis[{2,6-(dimethylamino)methyl}phenyl]telluride with Pd(ii)
 and Hg(ii): isolation of the first Pd(ii) complex of an organotellurenium
 cation as a ligand
;
_journal_issue 33
_journal_name_full 'New Journal of Chemistry'
_journal_page_first 13225
_journal_paper_doi 10.1039/C9NJ02469G
_journal_volume 43
_journal_year 2019
_chemical_formula_moiety 'C12 H19 Cl3 N2 Pd Te'
_chemical_formula_sum 'C12 H19 Cl3 N2 Pd Te'
_chemical_formula_weight 531.64
_space_group_crystal_system monoclinic
_space_group_IT_number 14
_space_group_name_Hall '-P 2yn'
_space_group_name_H-M_alt 'P 1 21/n 1'
_symmetry_space_group_name_Hall '-P 2yn'
_symmetry_space_group_name_H-M 'P 1 21/n 1'
_atom_sites_solution_hydrogens geom
_atom_sites_solution_primary direct
_atom_sites_solution_secondary difmap
_audit_creation_method SHELXL-2018/3
_audit_update_record
;
2019-01-26 deposited with the CCDC.    2019-07-22 downloaded from the CCDC.
;
_cell_angle_alpha 90
_cell_angle_beta 90.64(3)
_cell_angle_gamma 90
_cell_formula_units_Z 4
_cell_length_a 8.8060(18)
_cell_length_b 13.281(3)
_cell_length_c 14.315(3)
_cell_measurement_reflns_used 3489
_cell_measurement_temperature 100(2)
_cell_measurement_theta_max 31.30
_cell_measurement_theta_min 3.10
_cell_volume 1674.1(6)
_computing_cell_refinement 'CrystalClear-SM Expert 2.1 b24'
_computing_data_collection 'CrystalClear-SM Expert 2.1 b24 (Rigaku, 2012)'
_computing_data_reduction 'CrystalClear-SM Expert 2.1 b24'
_computing_molecular_graphics 'CrystalStructure 4.0'
_computing_publication_material 'CrystalStructure 4.0 (Rigaku, 2010)'
_computing_structure_refinement 'SHELXL-2018/3 (Sheldrick, 2015)'
_computing_structure_solution 'SHELXS-97 (Sheldrick, 2008)'
_diffrn_ambient_temperature 100(2)
_diffrn_detector_area_resol_mean 7.111
_diffrn_measured_fraction_theta_full 0.997
_diffrn_measured_fraction_theta_max 0.994
_diffrn_measurement_device_type 'Rigaku Saturn724'
_diffrn_measurement_method \w
_diffrn_radiation_type MoK\a
_diffrn_radiation_wavelength 0.71073
_diffrn_reflns_av_R_equivalents 0.0331
_diffrn_reflns_av_unetI/netI 0.0286
_diffrn_reflns_Laue_measured_fraction_full 0.997
_diffrn_reflns_Laue_measured_fraction_max 0.994
_diffrn_reflns_limit_h_max 8
_diffrn_reflns_limit_h_min -10
_diffrn_reflns_limit_k_max 15
_diffrn_reflns_limit_k_min -14
_diffrn_reflns_limit_l_max 17
_diffrn_reflns_limit_l_min -15
_diffrn_reflns_number 12723
_diffrn_reflns_point_group_measured_fraction_full 0.997
_diffrn_reflns_point_group_measured_fraction_max 0.994
_diffrn_reflns_theta_full 25.242
_diffrn_reflns_theta_max 25.376
_diffrn_reflns_theta_min 3.131
_exptl_absorpt_coefficient_mu 3.284
_exptl_absorpt_correction_T_max 0.853
_exptl_absorpt_correction_T_min 0.733
_exptl_absorpt_correction_type numerical
_exptl_absorpt_process_details 'NUMABS (Rigaku, 1999)'
_exptl_crystal_colour yellow
_exptl_crystal_density_diffrn 2.109
_exptl_crystal_density_method 'not measured'
_exptl_crystal_description prism
_exptl_crystal_F_000 1016
_exptl_crystal_size_max 0.210
_exptl_crystal_size_mid 0.150
_exptl_crystal_size_min 0.100
_refine_diff_density_max 0.629
_refine_diff_density_min -0.567
_refine_diff_density_rms 0.086
_refine_ls_extinction_method none
_refine_ls_goodness_of_fit_ref 1.012
_refine_ls_hydrogen_treatment constr
_refine_ls_matrix_type full
_refine_ls_number_parameters 176
_refine_ls_number_reflns 3058
_refine_ls_number_restraints 0
_refine_ls_restrained_S_all 1.012
_refine_ls_R_factor_all 0.0211
_refine_ls_R_factor_gt 0.0174
_refine_ls_shift/su_max 0.003
_refine_ls_shift/su_mean 0.000
_refine_ls_structure_factor_coef Fsqd
_refine_ls_weighting_details 'w=1/[\s^2^(Fo^2^)+(0.0196P)^2^] where P=(Fo^2^+2Fc^2^)/3'
_refine_ls_weighting_scheme calc
_refine_ls_wR_factor_gt 0.0401
_refine_ls_wR_factor_ref 0.0409
_reflns_Friedel_coverage 0.000
_reflns_number_gt 2682
_reflns_number_total 3058
_reflns_threshold_expression 'I > 2\s(I)'
_cod_data_source_file c9nj02469g2.cif
_cod_data_source_block 9
_cod_depositor_comments 'Adding full bibliography for 7058632--7058635.cif.'
_cod_database_code 7058633
_shelx_shelxl_version_number 2018/3
_shelx_space_group_comment
;
The symmetry employed for this shelxl refinement is uniquely defined
by the following loop, which should always be used as a source of
symmetry information in preference to the above space-group names.
They are only intended as comments.
;

loop_
_space_group_symop_operation_xyz
'x, y, z'
'-x+1/2, y+1/2, -z+1/2'
'-x, -y, -z'
'x-1/2, -y-1/2, z-1/2'

loop_
_atom_site_label
_atom_site_type_symbol
_atom_site_fract_x
_atom_site_fract_y
_atom_site_fract_z
_atom_site_U_iso_or_equiv
_atom_site_adp_type
_atom_site_occupancy
_atom_site_site_symmetry_order
_atom_site_calc_flag
_atom_site_refinement_flags_posn
_atom_site_refinement_flags_adp
Pd1 Pd 0.60412(2) 0.71169(2) 0.91335(2) 0.00968(6) Uani 1 1 d . .
Te1 Te 0.49493(2) 0.70668(2) 0.75086(2) 0.00988(6) Uani 1 1 d . .
Cl1 Cl 0.43866(6) 0.84648(4) 0.92260(5) 0.01582(14) Uani 1 1 d . .
Cl2 Cl 0.76175(6) 0.57554(4) 0.89333(5) 0.01819(15) Uani 1 1 d . .
Cl3 Cl 0.68262(6) 0.73276(4) 1.06984(5) 0.01668(14) Uani 1 1 d . .
N1 N 0.7181(2) 0.74512(14) 0.67162(15) 0.0137(5) Uani 1 1 d . .
N2 N 0.29765(19) 0.59610(13) 0.79202(15) 0.0117(5) Uani 1 1 d . .
C1 C 0.5422(2) 0.57597(15) 0.67726(18) 0.0103(5) Uani 1 1 d . .
C2 C 0.6829(2) 0.56623(16) 0.63534(18) 0.0116(5) Uani 1 1 d . .
C3 C 0.7086(2) 0.48266(16) 0.58040(18) 0.0140(5) Uani 1 1 d . .
H3A H 0.803871 0.473735 0.551038 0.017 Uiso 1 1 calc R U
C4 C 0.5939(2) 0.41157(16) 0.56837(18) 0.0139(5) Uani 1 1 d . .
H4A H 0.612074 0.354017 0.530692 0.017 Uiso 1 1 calc R U
C5 C 0.4533(2) 0.42302(15) 0.61034(18) 0.0135(6) Uani 1 1 d . .
H5A H 0.376524 0.373585 0.601433 0.016 Uiso 1 1 calc R U
C6 C 0.4257(2) 0.50662(16) 0.66505(17) 0.0106(5) Uani 1 1 d . .
C7 C 0.7981(2) 0.64658(15) 0.65728(19) 0.0143(5) Uani 1 1 d . .
H7A H 0.855971 0.628291 0.714473 0.017 Uiso 1 1 calc R U
H7B H 0.870429 0.652643 0.605155 0.017 Uiso 1 1 calc R U
C8 C 0.2740(2) 0.53305(16) 0.70725(19) 0.0133(5) Uani 1 1 d . .
H8A H 0.211278 0.570268 0.660970 0.016 Uiso 1 1 calc R U
H8B H 0.219303 0.470615 0.724099 0.016 Uiso 1 1 calc R U
C9 C 0.8189(3) 0.81537(17) 0.7234(2) 0.0206(6) Uani 1 1 d . .
H9A H 0.912465 0.825650 0.688269 0.031 Uiso 1 1 calc R U
H9B H 0.843771 0.786911 0.784859 0.031 Uiso 1 1 calc R U
H9C H 0.767008 0.880039 0.731388 0.031 Uiso 1 1 calc R U
C10 C 0.6710(3) 0.78974(16) 0.58117(19) 0.0182(6) Uani 1 1 d . .
H10A H 0.760919 0.801956 0.543046 0.027 Uiso 1 1 calc R U
H10B H 0.618410 0.853584 0.592263 0.027 Uiso 1 1 calc R U
H10C H 0.602530 0.743257 0.548274 0.027 Uiso 1 1 calc R U
C11 C 0.1589(2) 0.65441(17) 0.8146(2) 0.0169(6) Uani 1 1 d . .
H11A H 0.076214 0.607883 0.829487 0.025 Uiso 1 1 calc R U
H11B H 0.129300 0.695835 0.760763 0.025 Uiso 1 1 calc R U
H11C H 0.179540 0.697992 0.868526 0.025 Uiso 1 1 calc R U
C12 C 0.3422(2) 0.53203(16) 0.87275(19) 0.0156(6) Uani 1 1 d . .
H12A H 0.259295 0.485469 0.887048 0.023 Uiso 1 1 calc R U
H12B H 0.363151 0.574745 0.927212 0.023 Uiso 1 1 calc R U
H12C H 0.433512 0.493582 0.857306 0.023 Uiso 1 1 calc R U

loop_
_atom_site_aniso_label
_atom_site_aniso_U_11
_atom_site_aniso_U_22
_atom_site_aniso_U_33
_atom_site_aniso_U_23
_atom_site_aniso_U_13
_atom_site_aniso_U_12
Pd1 0.00918(9) 0.01105(10) 0.00880(13) -0.00050(7) -0.00053(7) -0.00025(6)
Te1 0.01062(8) 0.00972(9) 0.00928(12) -0.00046(6) -0.00129(6) -0.00029(5)
Cl1 0.0156(3) 0.0161(3) 0.0158(4) -0.0023(3) 0.0009(2) 0.0042(2)
Cl2 0.0196(3) 0.0182(3) 0.0168(4) 0.0008(3) 0.0003(3) 0.0074(2)
Cl3 0.0211(3) 0.0183(3) 0.0106(4) -0.0001(3) -0.0031(2) -0.0027(2)
N1 0.0157(10) 0.0137(10) 0.0118(14) 0.0000(9) -0.0001(9) -0.0054(7)
N2 0.0110(9) 0.0124(10) 0.0119(14) 0.0008(8) 0.0015(8) -0.0014(7)
C1 0.0164(11) 0.0078(11) 0.0066(16) -0.0007(10) -0.0017(9) 0.0006(8)
C2 0.0131(11) 0.0147(12) 0.0069(16) 0.0030(10) -0.0023(9) -0.0015(9)
C3 0.0154(11) 0.0170(12) 0.0096(17) 0.0019(11) 0.0005(10) 0.0043(9)
C4 0.0209(12) 0.0106(11) 0.0100(17) -0.0004(10) -0.0036(10) 0.0040(9)
C5 0.0152(11) 0.0104(11) 0.0146(17) 0.0019(10) -0.0045(10) -0.0020(9)
C6 0.0136(11) 0.0106(11) 0.0076(16) 0.0042(10) -0.0018(10) -0.0006(8)
C7 0.0127(11) 0.0179(12) 0.0123(17) -0.0021(11) 0.0014(10) -0.0004(9)
C8 0.0130(11) 0.0126(12) 0.0143(17) -0.0019(10) -0.0026(10) -0.0039(9)
C9 0.0211(13) 0.0216(13) 0.0190(19) -0.0068(12) 0.0003(11) -0.0079(10)
C10 0.0250(13) 0.0187(13) 0.0109(18) 0.0013(11) 0.0018(11) -0.0009(10)
C11 0.0104(11) 0.0210(12) 0.0192(18) -0.0013(11) 0.0005(10) 0.0022(9)
C12 0.0174(12) 0.0157(12) 0.0137(17) 0.0026(11) 0.0005(10) -0.0019(9)

loop_
_atom_type_symbol
_atom_type_description
_atom_type_scat_dispersion_real
_atom_type_scat_dispersion_imag
_atom_type_scat_source
C C 0.0033 0.0016 'International Tables Vol C Tables 4.2.6.8 and 6.1.1.4'
H H 0.0000 0.0000 'International Tables Vol C Tables 4.2.6.8 and 6.1.1.4'
N N 0.0061 0.0033 'International Tables Vol C Tables 4.2.6.8 and 6.1.1.4'
Cl Cl 0.1484 0.1585 'International Tables Vol C Tables 4.2.6.8 and 6.1.1.4'
Pd Pd -0.9988 1.0072 'International Tables Vol C Tables 4.2.6.8 and 6.1.1.4'
Te Te -0.5308 1.6751 'International Tables Vol C Tables 4.2.6.8 and 6.1.1.4'

loop_
_geom_angle_atom_site_label_1
_geom_angle_atom_site_label_2
_geom_angle_atom_site_label_3
_geom_angle
Cl2 Pd1 Cl1 175.81(3)
Cl2 Pd1 Cl3 92.34(3)
Cl1 Pd1 Cl3 91.84(3)
Cl2 Pd1 Te1 95.12(2)
Cl1 Pd1 Te1 80.70(2)
Cl3 Pd1 Te1 172.477(15)
C1 Te1 N1 76.21(8)
C1 Te1 N2 76.00(8)
N1 Te1 N2 152.20(6)
C1 Te1 Pd1 114.58(7)
N1 Te1 Pd1 97.39(6)
N2 Te1 Pd1 93.48(6)
C10 N1 C9 110.27(19)
C10 N1 C7 110.9(2)
C9 N1 C7 109.80(18)
C10 N1 Te1 106.45(14)
C9 N1 Te1 113.39(15)
C7 N1 Te1 105.91(13)
C12 N2 C11 109.88(18)
C12 N2 C8 110.24(17)
C11 N2 C8 111.29(18)
C12 N2 Te1 111.29(13)
C11 N2 Te1 109.90(13)
C8 N2 Te1 104.13(13)
C2 C1 C6 123.0(2)
C2 C1 Te1 118.85(15)
C6 C1 Te1 117.82(16)
C3 C2 C1 118.30(19)
C3 C2 C7 125.11(19)
C1 C2 C7 116.5(2)
C2 C3 C4 119.5(2)
C2 C3 H3A 120.2
C4 C3 H3A 120.2
C5 C4 C3 121.4(2)
C5 C4 H4A 119.3
C3 C4 H4A 119.3
C6 C5 C4 119.7(2)
C6 C5 H5A 120.1
C4 C5 H5A 120.1
C5 C6 C1 118.0(2)
C5 C6 C8 125.03(19)
C1 C6 C8 116.76(19)
N1 C7 C2 109.34(17)
N1 C7 H7A 109.8
C2 C7 H7A 109.8
N1 C7 H7B 109.8
C2 C7 H7B 109.8
H7A C7 H7B 108.3
N2 C8 C6 109.87(17)
N2 C8 H8A 109.7
C6 C8 H8A 109.7
N2 C8 H8B 109.7
C6 C8 H8B 109.7
H8A C8 H8B 108.2
N1 C9 H9A 109.5
N1 C9 H9B 109.5
H9A C9 H9B 109.5
N1 C9 H9C 109.5
H9A C9 H9C 109.5
H9B C9 H9C 109.5
N1 C10 H10A 109.5
N1 C10 H10B 109.5
H10A C10 H10B 109.5
N1 C10 H10C 109.5
H10A C10 H10C 109.5
H10B C10 H10C 109.5
N2 C11 H11A 109.5
N2 C11 H11B 109.5
H11A C11 H11B 109.5
N2 C11 H11C 109.5
H11A C11 H11C 109.5
H11B C11 H11C 109.5
N2 C12 H12A 109.5
N2 C12 H12B 109.5
H12A C12 H12B 109.5
N2 C12 H12C 109.5
H12A C12 H12C 109.5
H12B C12 H12C 109.5

loop_
_geom_bond_atom_site_label_1
_geom_bond_atom_site_label_2
_geom_bond_distance
Pd1 Cl2 2.2995(6)
Pd1 Cl1 2.3128(6)
Pd1 Cl3 2.3537(9)
Pd1 Te1 2.5079(7)
Te1 C1 2.075(2)
Te1 N1 2.3368(19)
Te1 N2 2.3548(17)
N1 C10 1.479(3)
N1 C9 1.481(3)
N1 C7 1.501(3)
N2 C12 1.484(3)
N2 C11 1.486(3)
N2 C8 1.487(3)
C1 C2 1.388(3)
C1 C6 1.388(3)
C2 C3 1.380(3)
C2 C7 1.503(3)
C3 C4 1.392(3)
C3 H3A 0.9500
C4 C5 1.391(3)
C4 H4A 0.9500
C5 C6 1.382(3)
C5 H5A 0.9500
C6 C8 1.514(3)
C7 H7A 0.9900
C7 H7B 0.9900
C8 H8A 0.9900
C8 H8B 0.9900
C9 H9A 0.9800
C9 H9B 0.9800
C9 H9C 0.9800
C10 H10A 0.9800
C10 H10B 0.9800
C10 H10C 0.9800
C11 H11A 0.9800
C11 H11B 0.9800
C11 H11C 0.9800
C12 H12A 0.9800
C12 H12B 0.9800
C12 H12C 0.9800

loop_
_geom_hbond_atom_site_label_D
_geom_hbond_atom_site_label_H
_geom_hbond_atom_site_label_A
_geom_hbond_distance_DH
_geom_hbond_distance_HA
_geom_hbond_distance_DA
_geom_hbond_angle_DHA
_geom_hbond_site_symmetry_A
_geom_hbond_publ_flag
C7 H7A Cl2 0.99 2.79 3.526(3) 131.7 . yes
C7 H7B Cl1 0.99 2.69 3.595(3) 152.4 4_675 yes
C8 H8A Cl3 0.99 2.93 3.762(3) 142.0 4_575 yes
C11 H11A Cl2 0.98 2.96 3.832(2) 149.2 1_455 yes
C11 H11B Cl3 0.98 2.94 3.819(3) 150.5 4_575 yes

loop_
_geom_torsion_atom_site_label_1
_geom_torsion_atom_site_label_2
_geom_torsion_atom_site_label_3
_geom_torsion_atom_site_label_4
_geom_torsion
C6 C1 C2 C3 -1.2(4)
Te1 C1 C2 C3 -174.91(18)
C6 C1 C2 C7 -178.7(2)
Te1 C1 C2 C7 7.6(3)
C1 C2 C3 C4 0.3(4)
C7 C2 C3 C4 177.5(2)
C2 C3 C4 C5 0.2(4)
C3 C4 C5 C6 0.2(4)
C4 C5 C6 C1 -1.0(3)
C4 C5 C6 C8 174.1(2)
C2 C1 C6 C5 1.6(4)
Te1 C1 C6 C5 175.34(17)
C2 C1 C6 C8 -173.9(2)
Te1 C1 C6 C8 -0.2(3)
C10 N1 C7 C2 -77.0(2)
C9 N1 C7 C2 160.9(2)
Te1 N1 C7 C2 38.1(2)
C3 C2 C7 N1 150.0(2)
C1 C2 C7 N1 -32.7(3)
C12 N2 C8 C6 -79.1(2)
C11 N2 C8 C6 158.68(18)
Te1 N2 C8 C6 40.34(19)
C5 C6 C8 N2 154.6(2)
C1 C6 C8 N2 -30.2(3)
